data_7701975
loop_
_publ_author_name
'Wang, Xue-Zhi'
'Sun, Meng-Ying'
'Zheng, Ji'
'Luo, Dong'
'Li, Qi'
'Zhou, Xiao-Ping'
'Li, Dan'

_publ_section_title
;
 Coordination-Driven Self-Assembly of M10L8 Metal-Organic Bi-capped Square
 Antiprisms with Adaptable Cavity
;
_journal_name_full 'Dalton Transactions'
_journal_paper_doi 10.1039/C9DT04368C
_journal_year 2019
_chemical_formula_moiety 'C22 H26 Cu2 N12, F6 Si'
_chemical_formula_sum 'C22 H26 Cu2 F6 N12 Si'
_chemical_formula_weight 727.72
_space_group_crystal_system monoclinic
_space_group_IT_number 14
_space_group_name_Hall '-P 2ybc'
_space_group_name_H-M_alt 'P 1 21/c 1'
_atom_sites_solution_hydrogens geom
_atom_sites_solution_primary dual
_audit_block_doi 10.5517/ccdc.csd.cc20nchk
_audit_creation_date 2018-12-19
_audit_creation_method
;
Olex2 1.2
(compiled 2018.05.29 svn.r3508 for OlexSys, GUI svn.r5506)
;
_audit_update_record
;
2019-10-06 deposited with the CCDC.	2019-11-18 downloaded from the CCDC.
;
_cell_angle_alpha 90
_cell_angle_beta 93.0570(10)
_cell_angle_gamma 90
_cell_formula_units_Z 2
_cell_length_a 8.61500(10)
_cell_length_b 14.2500(2)
_cell_length_c 10.57550(10)
_cell_measurement_reflns_used 5191
_cell_measurement_temperature 100
_cell_measurement_theta_max 73.9220
_cell_measurement_theta_min 4.1770
_cell_volume 1296.44(3)
_computing_cell_refinement 'CrysAlisPro 1.171.39.28b (Rigaku OD, 2015)'
_computing_data_collection 'CrysAlisPro 1.171.39.28b (Rigaku OD, 2015)'
_computing_data_reduction 'CrysAlisPro 1.171.39.28b (Rigaku OD, 2015)'
_computing_molecular_graphics 'Olex2 (Dolomanov et al., 2009)'
_computing_publication_material 'Olex2 (Dolomanov et al., 2009)'
_computing_structure_refinement 'ShelXL (Sheldrick, 2015)'
_computing_structure_solution 'ShelXT (Sheldrick, 2015)'
_diffrn_ambient_temperature 100
_diffrn_detector 'CCD plate'
_diffrn_measured_fraction_theta_full 0.999
_diffrn_measured_fraction_theta_max 0.969
_diffrn_measurement_details
;
List of Runs (angles in degrees, time in seconds):

  # Type    Start    End  Width  t~exp~   \w     \q     \k     \f   Frames
#--------------------------------------------------------------------------
  1  \w    -16.00  43.00   0.50    0.50    --    0.00  38.00 120.00  118
  2  \w     50.00  89.00   0.50    0.50    --    0.00  38.00 120.00   78
  3  \w    -87.00 -49.00   0.50    0.50    --    0.00 -19.00-150.00   76
  4  \w      8.00  40.00   0.50    0.50    --   95.80 -15.00 150.00   64
  5  \w     22.00 107.00   0.50    0.50    --   95.80 -45.00  60.00  170
  6  \w     23.00 104.00   0.50    0.50    --   95.80 -30.00-120.00  162
  7  \w     28.00  87.00   0.50    0.50    --   95.80 -30.00  90.00  118
  8  \w     47.00 117.00   0.50    0.50    --   95.80 -15.00 150.00  140
  9  \w      7.00  73.00   0.50    0.50    --   95.80 -15.00  30.00  132
 10  \w      6.00 118.00   0.50    0.50    --   95.80 -15.00 -90.00  224
;
_diffrn_measurement_device 'four-circle diffractometer'
_diffrn_measurement_device_type 'XtaLAB AFC12 (RINC): Kappa single'
_diffrn_measurement_method '\w scans'
_diffrn_orient_matrix_type 'CrysAlisPro convention (1999,Acta A55,543-557)'
_diffrn_orient_matrix_UB_11 0.0677781000
_diffrn_orient_matrix_UB_12 -0.0463051000
_diffrn_orient_matrix_UB_13 -0.1165564000
_diffrn_orient_matrix_UB_21 0.1414184000
_diffrn_orient_matrix_UB_22 0.0661628000
_diffrn_orient_matrix_UB_23 0.0126490000
_diffrn_orient_matrix_UB_31 0.0864495000
_diffrn_orient_matrix_UB_32 -0.0718801000
_diffrn_orient_matrix_UB_33 0.0868102000
_diffrn_radiation_monochromator graphite
_diffrn_radiation_probe x-ray
_diffrn_radiation_type CuK\a
_diffrn_radiation_wavelength 1.54184
_diffrn_reflns_av_R_equivalents 0.0124
_diffrn_reflns_av_unetI/netI 0.0130
_diffrn_reflns_Laue_measured_fraction_full 0.999
_diffrn_reflns_Laue_measured_fraction_max 0.969
_diffrn_reflns_limit_h_max 10
_diffrn_reflns_limit_h_min -9
_diffrn_reflns_limit_k_max 13
_diffrn_reflns_limit_k_min -17
_diffrn_reflns_limit_l_max 12
_diffrn_reflns_limit_l_min -11
_diffrn_reflns_number 6081
_diffrn_reflns_point_group_measured_fraction_full 0.999
_diffrn_reflns_point_group_measured_fraction_max 0.969
_diffrn_reflns_theta_full 67.684
_diffrn_reflns_theta_max 74.256
_diffrn_reflns_theta_min 5.141
_diffrn_source 'fine-focus sealed X-ray tube'
_diffrn_source_type 'Enhance (Cu) X-ray Source'
_exptl_absorpt_coefficient_mu 3.235
_exptl_absorpt_correction_T_max 1.00000
_exptl_absorpt_correction_T_min 0.83229
_exptl_absorpt_correction_type multi-scan
_exptl_absorpt_process_details
;
CrysAlisPro 1.171.39.28b (Rigaku Oxford Diffraction, 2015)
Empirical absorption correction using spherical harmonics,
 implemented in SCALE3 ABSPACK scaling algorithm.
;
_exptl_crystal_colour 'clear light green'
_exptl_crystal_colour_lustre clear
_exptl_crystal_colour_modifier light
_exptl_crystal_colour_primary green
_exptl_crystal_density_diffrn 1.864
_exptl_crystal_description needle
_exptl_crystal_F_000 736
_exptl_crystal_size_max 0.02
_exptl_crystal_size_mid 0.01
_exptl_crystal_size_min 0.01
_refine_diff_density_max 0.336
_refine_diff_density_min -0.568
_refine_diff_density_rms 0.077
_refine_ls_extinction_method none
_refine_ls_goodness_of_fit_ref 1.060
_refine_ls_hydrogen_treatment constr
_refine_ls_matrix_type full
_refine_ls_number_parameters 196
_refine_ls_number_reflns 2563
_refine_ls_number_restraints 0
_refine_ls_restrained_S_all 1.060
_refine_ls_R_factor_all 0.0283
_refine_ls_R_factor_gt 0.0280
_refine_ls_shift/su_max 0.001
_refine_ls_shift/su_mean 0.000
_refine_ls_structure_factor_coef Fsqd
_refine_ls_weighting_details 'w=1/[\s^2^(Fo^2^)+(0.0410P)^2^+1.4896P] where P=(Fo^2^+2Fc^2^)/3'
_refine_ls_weighting_scheme calc
_refine_ls_wR_factor_gt 0.0745
_refine_ls_wR_factor_ref 0.0748
_reflns_Friedel_coverage 0.000
_reflns_number_gt 2532
_reflns_number_total 2563
_reflns_threshold_expression 'I > 2\s(I)'
_cod_data_source_file c9dt04368c2.cif
_cod_data_source_block CP6
_cod_database_code 7701975
_shelx_shelxl_version_number 2018/3
_chemical_oxdiff_formula CNHCuF
_shelx_space_group_comment
;
The symmetry employed for this shelxl refinement is uniquely defined
by the following loop, which should always be used as a source of
symmetry information in preference to the above space-group names.
They are only intended as comments.
;
_shelx_estimated_absorpt_t_max 0.968
_shelx_estimated_absorpt_t_min 0.938
_reflns_odcompleteness_completeness 99.84
_reflns_odcompleteness_iscentric 1
_reflns_odcompleteness_theta 66.97
_olex2_refinement_description
;
1. Fixed Uiso
 At 1.2 times of:
  All C(H) groups, All C(H,H) groups, All N(H) groups
2.a Secondary CH2 refined with riding coordinates:
 C7(H7a,H7b), C6(H6a,H6b), C5(H5a,H5b)
2.b Aromatic/amide H refined with riding coordinates:
 N5(H5), C4(H4), C1(H1), C8(H8), C2(H2), C11(H11), C10(H10)
;
_olex2_submission_special_instructions 'No special instructions were received'
_oxdiff_exptl_absorpt_empirical_details
;
Empirical correction (ABSPACK) includes:
- Absorption correction using spherical harmonics
- Frame scaling
;
_oxdiff_exptl_absorpt_empirical_full_max 1.285
_oxdiff_exptl_absorpt_empirical_full_min 0.748

loop_
_space_group_symop_operation_xyz
'x, y, z'
'-x, y+1/2, -z+1/2'
'-x, -y, -z'
'x, -y-1/2, z-1/2'

loop_
_atom_site_label
_atom_site_type_symbol
_atom_site_fract_x
_atom_site_fract_y
_atom_site_fract_z
_atom_site_U_iso_or_equiv
_atom_site_adp_type
_atom_site_occupancy
_atom_site_site_symmetry_order
_atom_site_calc_flag
_atom_site_refinement_flags_posn
_atom_site_refinement_flags_adp
_atom_site_refinement_flags_occupancy
Cu1 Cu 0.38447(3) 0.64890(2) 0.61957(2) 0.01065(10) Uani 1 1 d . . .
Si1 Si 1.000000 1.000000 0.500000 0.01057(15) Uani 1 2 d S T P
F1 F 0.97691(13) 1.00411(8) 0.34073(10) 0.0179(2) Uani 1 1 d . . .
F2 F 1.03387(14) 0.88250(8) 0.49327(11) 0.0208(3) Uani 1 1 d . . .
F3 F 1.19121(12) 1.02127(8) 0.49075(10) 0.0186(2) Uani 1 1 d . . .
N4 N 0.50296(17) 0.55759(10) 0.73316(14) 0.0117(3) Uani 1 1 d . . .
N3 N 0.24691(17) 0.54304(10) 0.54732(14) 0.0118(3) Uani 1 1 d . . .
N1 N 0.28974(17) 0.77533(11) 0.26883(14) 0.0127(3) Uani 1 1 d . . .
N2 N 0.30277(17) 0.71286(11) 0.46390(14) 0.0123(3) Uani 1 1 d . . .
N6 N 0.60732(18) 0.70786(11) 0.61768(14) 0.0130(3) Uani 1 1 d . . .
N5 N 0.84134(19) 0.76926(12) 0.61383(15) 0.0171(3) Uani 1 1 d . . .
H5 H 0.917000 0.806746 0.592945 0.020 Uiso 1 1 calc R . .
C3 C 0.2286(2) 0.64983(12) 0.38144(17) 0.0121(4) Uani 1 1 d . . .
C9 C 0.7083(2) 0.65888(13) 0.70043(17) 0.0138(4) Uani 1 1 d . . .
C4 C 0.1924(2) 0.55991(12) 0.43394(17) 0.0121(3) Uani 1 1 d . . .
H4 H 0.131171 0.515092 0.387205 0.015 Uiso 1 1 calc R . .
C1 C 0.3351(2) 0.78628(13) 0.39224(16) 0.0127(3) Uani 1 1 d . . .
H1 H 0.385244 0.841236 0.424742 0.015 Uiso 1 1 calc R . .
C8 C 0.6462(2) 0.57636(13) 0.75972(16) 0.0134(3) Uani 1 1 d . . .
H8 H 0.708789 0.538086 0.815544 0.016 Uiso 1 1 calc R . .
C2 C 0.2218(2) 0.68855(13) 0.26170(17) 0.0128(3) Uani 1 1 d . . .
H2 H 0.177606 0.659879 0.187090 0.015 Uiso 1 1 calc R . .
C7 C 0.4363(2) 0.47022(13) 0.77966(17) 0.0140(4) Uani 1 1 d . . .
H7A H 0.353984 0.485045 0.838413 0.017 Uiso 1 1 calc R . .
H7B H 0.518047 0.433533 0.826716 0.017 Uiso 1 1 calc R . .
C6 C 0.3677(2) 0.41226(13) 0.66909(17) 0.0139(4) Uani 1 1 d . . .
H6A H 0.346745 0.347970 0.699297 0.017 Uiso 1 1 calc R . .
H6B H 0.445347 0.407570 0.603685 0.017 Uiso 1 1 calc R . .
C5 C 0.2177(2) 0.45322(13) 0.60896(17) 0.0136(3) Uani 1 1 d . . .
H5A H 0.172001 0.408532 0.545669 0.016 Uiso 1 1 calc R . .
H5B H 0.141870 0.462502 0.674993 0.016 Uiso 1 1 calc R . .
C11 C 0.6927(2) 0.77318(13) 0.56753(17) 0.0150(4) Uani 1 1 d . . .
H11 H 0.654423 0.817492 0.506423 0.018 Uiso 1 1 calc R . .
C10 C 0.8544(2) 0.69688(13) 0.69899(18) 0.0173(4) Uani 1 1 d . . .
H10 H 0.945168 0.677237 0.746742 0.021 Uiso 1 1 calc R . .

loop_
_atom_site_aniso_label
_atom_site_aniso_U_11
_atom_site_aniso_U_22
_atom_site_aniso_U_33
_atom_site_aniso_U_23
_atom_site_aniso_U_13
_atom_site_aniso_U_12
Cu1 0.01337(16) 0.01082(16) 0.00767(15) 0.00071(9) -0.00022(10) 0.00008(9)
Si1 0.0098(3) 0.0140(3) 0.0079(3) 0.0012(2) 0.0013(2) -0.0017(2)
F1 0.0163(5) 0.0286(6) 0.0089(5) 0.0021(4) 0.0013(4) -0.0010(4)
F2 0.0255(6) 0.0162(6) 0.0212(6) 0.0019(4) 0.0078(5) 0.0005(5)
F3 0.0118(5) 0.0307(6) 0.0135(5) 0.0000(4) 0.0021(4) -0.0043(4)
N4 0.0141(7) 0.0121(7) 0.0091(7) -0.0001(5) 0.0024(5) -0.0001(6)
N3 0.0115(7) 0.0126(7) 0.0115(7) 0.0003(6) 0.0021(5) -0.0002(6)
N1 0.0139(7) 0.0141(7) 0.0100(7) 0.0007(6) 0.0006(6) -0.0002(6)
N2 0.0141(7) 0.0128(7) 0.0100(7) -0.0004(6) 0.0001(5) 0.0000(6)
N6 0.0145(7) 0.0132(7) 0.0114(7) -0.0006(6) 0.0005(6) -0.0014(6)
N5 0.0149(8) 0.0172(8) 0.0193(8) 0.0004(6) 0.0025(6) -0.0049(6)
C3 0.0105(8) 0.0140(9) 0.0117(8) -0.0008(6) 0.0007(6) 0.0009(6)
C9 0.0146(9) 0.0147(9) 0.0118(8) -0.0017(7) -0.0007(7) 0.0005(7)
C4 0.0102(8) 0.0142(8) 0.0120(8) -0.0013(7) 0.0023(6) 0.0010(6)
C1 0.0160(9) 0.0117(8) 0.0105(8) 0.0008(6) 0.0004(6) -0.0011(6)
C8 0.0159(8) 0.0145(8) 0.0100(8) -0.0006(7) 0.0014(6) 0.0026(7)
C2 0.0118(8) 0.0152(9) 0.0113(8) -0.0002(7) -0.0004(6) 0.0004(7)
C7 0.0165(9) 0.0139(9) 0.0119(8) 0.0038(7) 0.0022(7) 0.0000(7)
C6 0.0166(9) 0.0118(8) 0.0136(8) 0.0022(7) 0.0035(7) -0.0009(7)
C5 0.0152(8) 0.0128(8) 0.0129(8) 0.0019(7) 0.0023(7) -0.0027(7)
C11 0.0185(9) 0.0138(8) 0.0129(8) 0.0002(7) 0.0015(7) -0.0016(7)
C10 0.0157(9) 0.0169(9) 0.0191(9) -0.0011(7) 0.0004(7) -0.0013(7)

loop_
_atom_type_symbol
_atom_type_description
_atom_type_scat_dispersion_real
_atom_type_scat_dispersion_imag
_atom_type_scat_source
C C 0.0181 0.0091 'International Tables Vol C Tables 4.2.6.8 and 6.1.1.4'
H H 0.0000 0.0000 'International Tables Vol C Tables 4.2.6.8 and 6.1.1.4'
Cu Cu -1.9646 0.5888 'International Tables Vol C Tables 4.2.6.8 and 6.1.1.4'
F F 0.0727 0.0534 'International Tables Vol C Tables 4.2.6.8 and 6.1.1.4'
N N 0.0311 0.0180 'International Tables Vol C Tables 4.2.6.8 and 6.1.1.4'
Si Si 0.2541 0.3302 'International Tables Vol C Tables 4.2.6.8 and 6.1.1.4'

loop_
_geom_angle_atom_site_label_1
_geom_angle_atom_site_label_2
_geom_angle_atom_site_label_3
_geom_angle
_geom_angle_site_symmetry_1
_geom_angle_site_symmetry_3
N4 Cu1 N3 90.65(6) . .
N4 Cu1 N1 95.07(6) . 4_576
N4 Cu1 N6 80.16(6) . .
N3 Cu1 N1 114.69(6) . 4_576
N3 Cu1 N6 143.72(6) . .
N2 Cu1 N4 160.33(6) . .
N2 Cu1 N3 81.68(6) . .
N2 Cu1 N1 104.59(6) . 4_576
N2 Cu1 N6 95.33(6) . .
N6 Cu1 N1 101.11(6) . 4_576
F1 Si1 F1 180.00(7) . 3_776
F1 Si1 F2 90.21(5) . .
F1 Si1 F2 89.79(5) . 3_776
F1 Si1 F2 89.79(5) 3_776 .
F1 Si1 F2 90.21(5) 3_776 3_776
F2 Si1 F2 180.0 . 3_776
F3 Si1 F1 90.04(5) . 3_776
F3 Si1 F1 90.03(5) 3_776 .
F3 Si1 F1 89.96(5) 3_776 3_776
F3 Si1 F1 89.96(5) . .
F3 Si1 F2 89.76(6) 3_776 .
F3 Si1 F2 89.76(6) . 3_776
F3 Si1 F2 90.24(6) . .
F3 Si1 F2 90.24(6) 3_776 3_776
F3 Si1 F3 180.0 3_776 .
C8 N4 Cu1 116.66(12) . .
C8 N4 C7 119.63(15) . .
C7 N4 Cu1 123.62(12) . .
C4 N3 Cu1 112.73(12) . .
C4 N3 C5 121.01(15) . .
C5 N3 Cu1 126.13(12) . .
C1 N1 Cu1 124.03(12) . 4_575
C1 N1 C2 104.97(15) . .
C2 N1 Cu1 127.00(12) . 4_575
C3 N2 Cu1 110.93(12) . .
C1 N2 Cu1 139.53(13) . .
C1 N2 C3 104.77(14) . .
C9 N6 Cu1 109.61(12) . .
C11 N6 Cu1 145.02(13) . .
C11 N6 C9 105.36(15) . .
C11 N5 H5 125.9 . .
C11 N5 C10 108.26(16) . .
C10 N5 H5 125.9 . .
N2 C3 C4 115.94(16) . .
C2 C3 N2 108.31(15) . .
C2 C3 C4 135.37(17) . .
N6 C9 C8 116.61(16) . .
C10 C9 N6 109.82(16) . .
C10 C9 C8 133.28(18) . .
N3 C4 C3 116.78(16) . .
N3 C4 H4 121.6 . .
C3 C4 H4 121.6 . .
N1 C1 H1 123.2 . .
N2 C1 N1 113.65(16) . .
N2 C1 H1 123.2 . .
N4 C8 C9 116.65(16) . .
N4 C8 H8 121.7 . .
C9 C8 H8 121.7 . .
N1 C2 C3 108.29(16) . .
N1 C2 H2 125.9 . .
C3 C2 H2 125.9 . .
N4 C7 H7A 109.6 . .
N4 C7 H7B 109.6 . .
N4 C7 C6 110.20(14) . .
H7A C7 H7B 108.1 . .
C6 C7 H7A 109.6 . .
C6 C7 H7B 109.6 . .
C7 C6 H6A 108.9 . .
C7 C6 H6B 108.9 . .
C7 C6 C5 113.42(15) . .
H6A C6 H6B 107.7 . .
C5 C6 H6A 108.9 . .
C5 C6 H6B 108.9 . .
N3 C5 C6 110.97(14) . .
N3 C5 H5A 109.4 . .
N3 C5 H5B 109.4 . .
C6 C5 H5A 109.4 . .
C6 C5 H5B 109.4 . .
H5A C5 H5B 108.0 . .
N6 C11 N5 111.42(17) . .
N6 C11 H11 124.3 . .
N5 C11 H11 124.3 . .
N5 C10 C9 105.14(17) . .
N5 C10 H10 127.4 . .
C9 C10 H10 127.4 . .

loop_
_geom_bond_atom_site_label_1
_geom_bond_atom_site_label_2
_geom_bond_distance
_geom_bond_site_symmetry_2
Cu1 N4 2.0118(15) .
Cu1 N3 2.0414(15) .
Cu1 N1 2.1121(15) 4_576
Cu1 N2 1.9780(15) .
Cu1 N6 2.0967(15) .
Si1 F1 1.6865(10) .
Si1 F1 1.6865(10) 3_776
Si1 F2 1.7017(11) 3_776
Si1 F2 1.7017(11) .
Si1 F3 1.6829(10) 3_776
Si1 F3 1.6829(10) .
N4 C8 1.279(2) .
N4 C7 1.467(2) .
N3 C4 1.287(2) .
N3 C5 1.464(2) .
N1 C1 1.351(2) .
N1 C2 1.368(2) .
N2 C3 1.384(2) .
N2 C1 1.330(2) .
N6 C9 1.388(2) .
N6 C11 1.315(2) .
N5 H5 0.8800 .
N5 C11 1.347(2) .
N5 C10 1.370(3) .
C3 C4 1.437(2) .
C3 C2 1.380(3) .
C9 C8 1.448(3) .
C9 C10 1.372(3) .
C4 H4 0.9500 .
C1 H1 0.9500 .
C8 H8 0.9500 .
C2 H2 0.9500 .
C7 H7A 0.9900 .
C7 H7B 0.9900 .
C7 C6 1.525(2) .
C6 H6A 0.9900 .
C6 H6B 0.9900 .
C6 C5 1.526(2) .
C5 H5A 0.9900 .
C5 H5B 0.9900 .
C11 H11 0.9500 .
C10 H10 0.9500 .
